data_2203128
loop_
_publ_author_name
'Wawrzycka-Gorczyca, Irena'
'Koziol, Anna E.'
'Glice, Magdalena'
'Cybulski, Jacek'

_publ_section_title
;Polymorphic form II of
 2-methyl-4-(4-methyl-1-piperazinyl)-10<i>H</i>-thieno[2,3-<i>b</i>][1,5]benzodiazepine
;
_journal_issue 1
_journal_name_full 'Acta Crystallographica Section E'
_journal_page_first o66
_journal_page_last o68
_journal_paper_doi 10.1107/S160053680302806X
_journal_volume 60
_journal_year 2004
_chemical_formula_iupac 'C17 H20 N4 S'
_chemical_formula_moiety 'C17 H20 N4 S'
_chemical_formula_sum 'C17 H20 N4 S'
_chemical_formula_weight 312.43
_chemical_name_common olanzapine
_chemical_name_systematic
;
2-methyl-4-(4-methyl-1-piperazinyl)-10H-thieno[2,3-b][1,5]benzodiazepine
;
_space_group_IT_number 14
_symmetry_cell_setting monoclinic
_symmetry_space_group_name_Hall '-P 2ybc'
_symmetry_space_group_name_H-M 'P 1 21/c 1'
_atom_sites_solution_hydrogens difmap
_atom_sites_solution_primary direct
_atom_sites_solution_secondary difmap
_cell_angle_alpha 90.00
_cell_angle_beta 100.64(3)
_cell_angle_gamma 90.00
_cell_formula_units_Z 4
_cell_length_a 10.388(3)
_cell_length_b 14.839(4)
_cell_length_c 10.567(3)
_cell_measurement_reflns_used 30
_cell_measurement_temperature 293(2)
_cell_measurement_theta_max 24.4
_cell_measurement_theta_min 6.44
_cell_volume 1600.9(8)
_computing_cell_refinement 'KM4 Software'
_computing_data_collection 'KM4 Software (Kuma Diffraction, 1991)'
_computing_data_reduction 'KM4 Software'
_computing_molecular_graphics 'SHELXTL/PC (Sheldrick, 1990)'
_computing_publication_material SHELXL97
_computing_structure_refinement 'SHELXL97 (Sheldrick, 1997)'
_computing_structure_solution 'SHELXS97 (Sheldrick, 1997)'
_diffrn_ambient_temperature 293(2)
_diffrn_measured_fraction_theta_full 0.952
_diffrn_measured_fraction_theta_max 0.952
_diffrn_measurement_device_type 'Kuma KM4 four-circle'
_diffrn_measurement_method \w-2\q
_diffrn_radiation_monochromator graphite
_diffrn_radiation_source 'fine-focus sealed tube'
_diffrn_radiation_type CuK\a
_diffrn_radiation_wavelength 1.54178
_diffrn_reflns_av_R_equivalents 0.0272
_diffrn_reflns_av_sigmaI/netI 0.0164
_diffrn_reflns_limit_h_max 13
_diffrn_reflns_limit_h_min -8
_diffrn_reflns_limit_k_max 0
_diffrn_reflns_limit_k_min -18
_diffrn_reflns_limit_l_max 8
_diffrn_reflns_limit_l_min -13
_diffrn_reflns_number 3564
_diffrn_reflns_theta_full 80.22
_diffrn_reflns_theta_max 80.22
_diffrn_reflns_theta_min 4.33
_diffrn_standards_decay_% 1.07
_diffrn_standards_interval_count 100
_diffrn_standards_number 3
_exptl_absorpt_coefficient_mu 1.800
_exptl_absorpt_correction_type none
_exptl_crystal_colour yellow
_exptl_crystal_density_diffrn 1.296
_exptl_crystal_density_method 'not measured'
_exptl_crystal_description prism
_exptl_crystal_F_000 664
_exptl_crystal_size_max 0.34
_exptl_crystal_size_mid 0.22
_exptl_crystal_size_min 0.2
_refine_diff_density_max 0.216
_refine_diff_density_min -0.216
_refine_ls_extinction_coef 0.0102(5)
_refine_ls_extinction_expression Fc^*^=kFc[1+0.001xFc^2^\l^3^/sin(2\q)]^-1/4^
_refine_ls_extinction_method SHELXL
_refine_ls_goodness_of_fit_ref 1.038
_refine_ls_hydrogen_treatment refall
_refine_ls_matrix_type full
_refine_ls_number_parameters 280
_refine_ls_number_reflns 3471
_refine_ls_number_restraints 0
_refine_ls_restrained_S_all 1.038
_refine_ls_R_factor_all 0.0421
_refine_ls_R_factor_gt 0.0333
_refine_ls_shift/su_max 0.001
_refine_ls_shift/su_mean 0.000
_refine_ls_structure_factor_coef Fsqd
_refine_ls_weighting_details 'w = 1/[\s^2^(Fo^2^)+(0.054P)^2^+0.2828P] where P = (Fo^2^+2Fc^2^)/3'
_refine_ls_weighting_scheme calc
_refine_ls_wR_factor_gt 0.0908
_refine_ls_wR_factor_ref 0.0961
_reflns_number_gt 2896
_reflns_number_total 3471
_reflns_threshold_expression I>2\s(I)
_cod_data_source_file wn6201.cif
_cod_data_source_block I
_cod_original_sg_symbol_H-M 'P 21/c'
_cod_database_code 2203128
_cod_database_fobs_code 2203128

loop_
_symmetry_equiv_pos_as_xyz
'x, y, z'
'-x, y+1/2, -z+1/2'
'-x, -y, -z'
'x, -y-1/2, z-1/2'

loop_
_atom_site_label
_atom_site_fract_x
_atom_site_fract_y
_atom_site_fract_z
_atom_site_U_iso_or_equiv
_atom_site_adp_type
_atom_site_calc_flag
_atom_site_occupancy
_atom_site_type_symbol
S1 0.52188(3) 0.89878(3) 0.11882(3) 0.04620(13) Uani d 1 S
N1 0.38761(10) 0.83476(8) 0.51107(10) 0.0377(2) Uani d 1 N
C2 0.26956(12) 0.84261(9) 0.42038(12) 0.0354(3) Uani d 1 C
C3 0.25160(12) 0.81895(9) 0.28916(12) 0.0372(3) Uani d 1 C
N4 0.36065(11) 0.79246(9) 0.23547(11) 0.0434(3) Uani d 1 N
C5 0.46354(12) 0.85365(9) 0.24849(12) 0.0371(3) Uani d 1 C
C6 0.52871(12) 0.88755(9) 0.36237(12) 0.0367(3) Uani d 1 C
C7 0.50121(12) 0.85724(9) 0.48737(12) 0.0358(3) Uani d 1 C
C8 0.62748(13) 0.95098(9) 0.34418(13) 0.0416(3) Uani d 1 C
C9 0.63778(14) 0.96345(10) 0.21947(14) 0.0445(3) Uani d 1 C
C10 0.7301(2) 1.02353(15) 0.16574(18) 0.0604(4) Uani d 1 C
C11 0.12725(14) 0.81999(11) 0.21359(14) 0.0462(3) Uani d 1 C
C12 0.01889(14) 0.84425(12) 0.26501(15) 0.0515(4) Uani d 1 C
C13 0.03459(14) 0.86920(12) 0.39256(16) 0.0507(3) Uani d 1 C
C14 0.15850(13) 0.86737(10) 0.46919(13) 0.0429(3) Uani d 1 C
N2 0.60758(10) 0.85945(8) 0.58712(10) 0.0393(3) Uani d 1 N
C15 0.73349(13) 0.82038(11) 0.57117(14) 0.0426(3) Uani d 1 C
C16 0.84432(13) 0.86637(11) 0.66141(14) 0.0457(3) Uani d 1 C
N3 0.82546(11) 0.85776(9) 0.79376(11) 0.0449(3) Uani d 1 N
C17 0.70196(14) 0.90021(11) 0.80667(13) 0.0446(3) Uani d 1 C
C18 0.58908(13) 0.85389(10) 0.72025(12) 0.0410(3) Uani d 1 C
C19 0.93548(19) 0.8966(2) 0.8828(2) 0.0711(6) Uani d 1 C
H4N 0.3468(18) 0.7616(14) 0.1659(19) 0.064(5) Uiso d 1 H
H8 0.6796(16) 0.9829(11) 0.4135(16) 0.048(4) Uiso d 1 H
H101 0.695(3) 1.080(2) 0.145(3) 0.135(12) Uiso d 1 H
H102 0.759(2) 0.9964(18) 0.094(3) 0.099(8) Uiso d 1 H
H103 0.809(2) 1.0347(17) 0.229(2) 0.092(7) Uiso d 1 H
H11 0.1180(17) 0.8019(12) 0.1252(18) 0.058(5) Uiso d 1 H
H12 -0.0670(18) 0.8428(13) 0.2126(18) 0.061(5) Uiso d 1 H
H13 -0.0413(19) 0.8877(13) 0.4294(19) 0.065(5) Uiso d 1 H
H14 0.1711(16) 0.8851(12) 0.5595(17) 0.050(5) Uiso d 1 H
H151 0.7343(16) 0.7581(13) 0.5913(16) 0.050(4) Uiso d 1 H
H152 0.7465(17) 0.8269(12) 0.4837(17) 0.054(5) Uiso d 1 H
H161 0.8486(17) 0.9310(12) 0.6373(17) 0.051(5) Uiso d 1 H
H162 0.9268(17) 0.8350(12) 0.6532(17) 0.055(5) Uiso d 1 H
H171 0.7026(16) 0.9661(13) 0.7842(17) 0.056(5) Uiso d 1 H
H172 0.6911(18) 0.8942(12) 0.9007(19) 0.058(5) Uiso d 1 H
H181 0.5883(16) 0.7899(12) 0.7497(16) 0.052(5) Uiso d 1 H
H182 0.5018(17) 0.8860(11) 0.7232(16) 0.048(4) Uiso d 1 H
H191 0.947(3) 0.959(2) 0.865(3) 0.112(10) Uiso d 1 H
H192 0.921(2) 0.8921(15) 0.970(2) 0.078(7) Uiso d 1 H
H193 1.020(2) 0.8668(15) 0.876(2) 0.079(6) Uiso d 1 H

loop_
_atom_site_aniso_label
_atom_site_aniso_U_11
_atom_site_aniso_U_22
_atom_site_aniso_U_33
_atom_site_aniso_U_12
_atom_site_aniso_U_13
_atom_site_aniso_U_23
S1 0.0460(2) 0.0603(2) 0.03218(18) 0.00217(14) 0.00678(13) -0.00146(13)
N1 0.0340(5) 0.0447(6) 0.0323(5) 0.0000(4) 0.0005(4) 0.0024(4)
C2 0.0322(6) 0.0388(6) 0.0340(6) -0.0014(5) 0.0026(5) 0.0026(5)
C3 0.0349(6) 0.0386(6) 0.0365(6) -0.0008(5) 0.0026(5) -0.0018(5)
N4 0.0375(6) 0.0517(7) 0.0399(6) -0.0011(5) 0.0041(4) -0.0154(5)
C5 0.0347(6) 0.0421(6) 0.0334(6) 0.0047(5) 0.0034(5) -0.0038(5)
C6 0.0341(6) 0.0422(6) 0.0330(6) 0.0013(5) 0.0037(5) -0.0018(5)
C7 0.0349(5) 0.0390(6) 0.0318(6) 0.0019(5) 0.0017(5) -0.0015(5)
C8 0.0409(7) 0.0445(7) 0.0382(6) -0.0034(5) 0.0048(5) -0.0019(5)
C9 0.0431(7) 0.0498(8) 0.0411(7) 0.0014(6) 0.0088(5) 0.0017(6)
C10 0.0603(10) 0.0720(12) 0.0514(9) -0.0117(9) 0.0167(8) 0.0077(8)
C11 0.0400(7) 0.0565(8) 0.0385(7) -0.0026(6) -0.0019(5) -0.0032(6)
C12 0.0323(6) 0.0674(10) 0.0506(8) -0.0015(6) -0.0033(6) 0.0009(7)
C13 0.0327(6) 0.0677(10) 0.0523(8) -0.0009(6) 0.0093(6) 0.0008(7)
C14 0.0359(6) 0.0544(8) 0.0386(7) -0.0042(6) 0.0076(5) -0.0006(6)
N2 0.0306(5) 0.0549(7) 0.0310(5) 0.0030(4) 0.0015(4) -0.0019(4)
C15 0.0342(6) 0.0536(8) 0.0389(7) 0.0064(5) 0.0034(5) -0.0016(6)
C16 0.0325(6) 0.0609(9) 0.0423(7) -0.0013(6) 0.0032(5) 0.0064(6)
N3 0.0343(5) 0.0598(7) 0.0371(6) -0.0032(5) -0.0028(4) 0.0040(5)
C17 0.0423(7) 0.0550(9) 0.0343(6) -0.0023(6) 0.0010(5) -0.0034(6)
C18 0.0346(6) 0.0553(8) 0.0318(6) -0.0016(6) 0.0030(5) 0.0006(5)
C19 0.0464(9) 0.1092(18) 0.0506(9) -0.0140(10) -0.0093(7) -0.0054(10)

loop_
_atom_type_symbol
_atom_type_description
_atom_type_scat_dispersion_real
_atom_type_scat_dispersion_imag
_atom_type_scat_source
C C 0.0181 0.0091 'International Tables Vol C Tables 4.2.6.8 and 6.1.1.4'
H H 0.0000 0.0000 'International Tables Vol C Tables 4.2.6.8 and 6.1.1.4'
N N 0.0311 0.0180 'International Tables Vol C Tables 4.2.6.8 and 6.1.1.4'
S S 0.3331 0.5567 'International Tables Vol C Tables 4.2.6.8 and 6.1.1.4'

loop_
_geom_angle_atom_site_label_1
_geom_angle_atom_site_label_2
_geom_angle_atom_site_label_3
_geom_angle
_geom_angle_publ_flag
C5 S1 C9 91.91(7) no
C7 N1 C2 123.70(11) no
C14 C2 C3 117.42(12) no
C14 C2 N1 116.30(11) no
C3 C2 N1 125.93(12) no
C11 C3 C2 120.24(13) no
C11 C3 N4 120.13(12) no
C2 C3 N4 119.61(11) no
C5 N4 C3 115.93(11) yes
C5 N4 H4N 116.0(13) no
C3 N4 H4N 118.3(12) no
C6 C5 N4 125.17(12) no
C6 C5 S1 111.49(10) no
N4 C5 S1 123.32(10) no
C5 C6 C8 112.06(12) no
C5 C6 C7 122.15(12) no
C8 C6 C7 125.73(12) no
N1 C7 N2 119.24(11) no
N1 C7 C6 125.95(11) no
N2 C7 C6 114.68(11) no
C9 C8 C6 114.07(13) no
C9 C8 H8 123.0(10) no
C6 C8 H8 122.9(10) no
C8 C9 C10 128.47(15) no
C8 C9 S1 110.45(11) no
C10 C9 S1 121.08(12) no
C9 C10 H101 112(2) no
C9 C10 H102 111.7(15) no
H101 C10 H102 111(2) no
C9 C10 H103 110.8(14) no
H101 C10 H103 105(2) no
H102 C10 H103 105.6(19) no
C12 C11 C3 120.98(14) no
C12 C11 H11 120.8(11) no
C3 C11 H11 118.2(11) no
C13 C12 C11 119.71(13) no
C13 C12 H12 120.0(11) no
C11 C12 H12 120.3(11) no
C12 C13 C14 119.64(14) no
C12 C13 H13 120.3(11) no
C14 C13 H13 120.0(11) no
C13 C14 C2 121.98(13) no
C13 C14 H14 120.5(10) no
C2 C14 H14 117.5(10) no
C7 N2 C18 120.44(11) yes
C7 N2 C15 120.51(11) yes
C18 N2 C15 111.56(11) yes
N2 C15 C16 109.84(12) no
N2 C15 H151 109.3(10) no
C16 C15 H151 108.9(10) no
N2 C15 H152 110.9(11) no
C16 C15 H152 109.5(11) no
H151 C15 H152 108.4(15) no
N3 C16 C15 110.14(12) no
N3 C16 H161 110.6(10) no
C15 C16 H161 109.7(10) no
N3 C16 H162 108.3(10) no
C15 C16 H162 107.6(10) no
H161 C16 H162 110.5(14) no
C16 N3 C17 109.23(11) no
C16 N3 C19 110.96(13) no
C17 N3 C19 111.54(15) no
N3 C17 C18 110.17(12) no
N3 C17 H171 110.7(10) no
C18 C17 H171 109.7(10) no
N3 C17 H172 108.1(10) no
C18 C17 H172 109.5(11) no
H171 C17 H172 108.7(14) no
N2 C18 C17 109.37(11) no
N2 C18 H181 111.4(10) no
C17 C18 H181 107.1(10) no
N2 C18 H182 106.1(9) no
C17 C18 H182 111.2(9) no
H181 C18 H182 111.8(13) no
N3 C19 H191 111.3(17) no
N3 C19 H192 110.5(13) no
H191 C19 H192 108(2) no
N3 C19 H193 111.8(13) no
H191 C19 H193 106(2) no
H192 C19 H193 109.4(18) no

loop_
_geom_bond_atom_site_label_1
_geom_bond_atom_site_label_2
_geom_bond_distance
_geom_bond_publ_flag
S1 C5 1.7321(14) yes
S1 C9 1.7403(16) yes
N1 C7 1.2945(17) yes
N1 C2 1.4148(16) yes
C2 C14 1.3970(18) no
C2 C3 1.4089(17) yes
C3 C11 1.3877(18) no
C3 N4 1.4132(17) yes
N4 C5 1.3897(18) yes
N4 H4N 0.86(2) no
C5 C6 1.3633(17) yes
C6 C8 1.4313(19) yes
C6 C7 1.4723(17) yes
C7 N2 1.3794(16) no
C8 C9 1.3544(19) yes
C8 H8 0.953(17) no
C9 C10 1.496(2) yes
C10 H101 0.92(3) no
C10 H102 0.96(3) no
C10 H103 0.97(3) no
C11 C12 1.385(2) no
C11 H11 0.960(19) no
C12 C13 1.378(2) no
C12 H12 0.960(19) no
C13 C14 1.389(2) no
C13 H13 0.98(2) no
C14 H14 0.975(17) no
N2 C18 1.4569(16) no
N2 C15 1.4686(17) no
C15 C16 1.515(2) no
C15 H151 0.948(19) no
C15 H152 0.963(18) no
C16 N3 1.4532(18) no
C16 H161 0.996(18) no
C16 H162 0.992(18) no
N3 C17 1.4581(19) no
N3 C19 1.458(2) no
C17 C18 1.5119(19) no
C17 H171 1.006(19) no
C17 H172 1.024(19) no
C18 H181 1.000(18) no
C18 H182 1.029(17) no
C19 H191 0.96(3) no
C19 H192 0.97(2) no
C19 H193 1.00(2) no

loop_
_geom_hbond_atom_site_label_D
_geom_hbond_atom_site_label_H
_geom_hbond_atom_site_label_A
_geom_hbond_site_symmetry_A
_geom_hbond_distance_DH
_geom_hbond_distance_HA
_geom_hbond_distance_DA
_geom_hbond_angle_DHA
_geom_hbond_publ_flag
N4 H4N N1 4_575 0.86(2) 2.27(2) 3.084(2) 159 yes
C18 H181 N4 4_576 1.00(2) 2.64(2) 3.243(2) 119 yes
C18 H182 N4 4_576 1.03(2) 3.04(2) 3.243(2) 92 yes
C10 H101 S1 3_675 0.92(3) 3.26(4) 3.783(2) 118 yes
C16 H161 C13 3_676 1.00(2) 3.24(2) 4.194(2) 160 yes
C16 H161 C14 3_676 1.00(2) 3.19(2) 4.183(2) 174 yes
C17 H171 C3 3_676 1.01(2) 3.34(2) 4.337(2) 172 yes
C17 H171 C5 3_676 1.01(2) 3.17(2) 4.033(2) 145 yes
C17 H171 C6 3_676 1.01(2) 3.39(2) 4.156(2) 134 yes
C18 H182 C8 3_676 1.03(2) 2.80(2) 3.653(2) 141 yes
C18 H182 C9 3_676 1.03(2) 2.79(2) 3.723(2) 151 yes
C18 H181 C5 4_576 1.00(2) 2.49(2) 3.379(2) 148 yes
C19 H191 C11 3_676 0.96(3) 3.44(3) 4.348(2) 160 yes
C19 H191 C12 3_676 0.96(3) 3.28(3) 4.210(2) 167 yes

loop_
_geom_torsion_atom_site_label_1
_geom_torsion_atom_site_label_2
_geom_torsion_atom_site_label_3
_geom_torsion_atom_site_label_4
_geom_torsion
_geom_torsion_publ_flag
C7 N1 C2 C14 -143.86(14) no
C7 N1 C2 C3 43.1(2) yes
C14 C2 C3 C11 -0.5(2) no
N1 C2 C3 C11 172.45(13) no
C14 C2 C3 N4 -179.32(12) no
N1 C2 C3 N4 -6.3(2) yes
C11 C3 N4 C5 125.12(14) no
C2 C3 N4 C5 -56.10(17) yes
C3 N4 C5 C6 56.60(18) yes
C3 N4 C5 S1 -121.57(12) no
C9 S1 C5 C6 0.77(11) no
C9 S1 C5 N4 179.16(12) no
N4 C5 C6 C8 -178.41(12) no
S1 C5 C6 C8 -0.05(15) no
N4 C5 C6 C7 4.2(2) yes
S1 C5 C6 C7 -177.49(10) no
C2 N1 C7 N2 170.68(12) no
C2 N1 C7 C6 -4.9(2) yes
C5 C6 C7 N1 -35.4(2) yes
C8 C6 C7 N1 147.51(14) no
C5 C6 C7 N2 148.83(13) no
C8 C6 C7 N2 -28.25(19) no
C5 C6 C8 C9 -0.98(18) no
C7 C6 C8 C9 176.35(13) no
C6 C8 C9 C10 -179.50(16) no
C6 C8 C9 S1 1.53(16) no
C5 S1 C9 C8 -1.31(12) no
C5 S1 C9 C10 179.63(14) no
C2 C3 C11 C12 0.1(2) no
N4 C3 C11 C12 178.88(14) no
C3 C11 C12 C13 1.1(3) no
C11 C12 C13 C14 -1.8(3) no
C12 C13 C14 C2 1.4(2) no
C3 C2 C14 C13 -0.2(2) no
N1 C2 C14 C13 -173.86(14) no
N1 C7 N2 C18 -11.82(19) no
C6 C7 N2 C18 164.25(12) no
N1 C7 N2 C15 135.43(14) no
C6 C7 N2 C15 -48.50(17) yes
C7 N2 C15 C16 153.89(12) no
C18 N2 C15 C16 -56.21(16) no
N2 C15 C16 N3 57.56(16) no
C15 C16 N3 C17 -60.28(16) no
C15 C16 N3 C19 176.36(16) no
C16 N3 C17 C18 61.16(16) no
C19 N3 C17 C18 -175.82(14) no
C7 N2 C18 C17 -153.32(13) no
C15 N2 C18 C17 56.76(16) no
N3 C17 C18 N2 -59.05(16) no

loop_
_cod_related_entry_id
_cod_related_entry_database
_cod_related_entry_code
1 ChemSpider 10442212
